data_4115357
loop_
_publ_author_name
'Hsiu-Yi Chao'
'Wei Lu'
'Yanqin Li'
'Michael C. W. Chan'
'Chi-Ming Che'
'Kung-Kai Cheung'
'Nianyong Zhu'

_publ_section_title
;
 Organic Triplet Emissions of Arylacetylide Moieties Harnessed through
 Coordination to [Au(PCy3)]+. Effect of Molecular Structure upon
 Photoluminescent Properties
;
_journal_name_full 'Journal of the American Chemical Society'
_journal_page_first 14696
_journal_page_last 14706
_journal_paper_doi 10.1021/ja0209417
_journal_volume 124
_journal_year 2002
_chemical_formula_moiety 'C26 H34 Au1 F1 P1'
_chemical_formula_sum 'C26 H37 Au F P'
_chemical_formula_weight 596.49
_chemical_name_common gold-complex
_chemical_name_systematic
;
 ?
;
_space_group_IT_number 14
_symmetry_cell_setting monoclinic
_symmetry_space_group_name_Hall '-P 2ybc'
_symmetry_space_group_name_H-M 'P 1 21/c 1'
_atom_sites_solution_hydrogens geom
_atom_sites_solution_primary direct
_atom_sites_solution_secondary difmap
_audit_creation_method SHELXL-97
_cell_angle_alpha 90.00
_cell_angle_beta 91.59
_cell_angle_gamma 90.00
_cell_formula_units_Z 4
_cell_length_a 9.5790(10)
_cell_length_b 11.3400(10)
_cell_length_c 22.543(2)
_cell_measurement_reflns_used 0
_cell_measurement_temperature 301(2)
_cell_measurement_theta_max 0
_cell_measurement_theta_min 0
_cell_volume 2447.8(4)
_computing_cell_refinement Scalepack
_computing_data_collection MarControl
_computing_data_reduction Denzo
_computing_molecular_graphics 'Ortep-3 for Windows (Farrugia, 1997)'
_computing_publication_material 'WinGX publication routines (Farrugia, 1999)'
_computing_structure_refinement 'SHELXL-97 (Sheldrick, 1997)'
_computing_structure_solution Shelxs-97
_diffrn_ambient_temperature 301(2)
_diffrn_measured_fraction_theta_full 0.968
_diffrn_measured_fraction_theta_max 0.968
_diffrn_measurement_device_type Mar-300_Imaging_Plate
_diffrn_measurement_method Osscilation
_diffrn_radiation_monochromator graphite
_diffrn_radiation_source 'fine-focus sealed tube'
_diffrn_radiation_type MoK\a
_diffrn_radiation_wavelength 0.71073
_diffrn_reflns_av_R_equivalents 0.0539
_diffrn_reflns_av_sigmaI/netI 0.0560
_diffrn_reflns_limit_h_max 11
_diffrn_reflns_limit_h_min -9
_diffrn_reflns_limit_k_max 13
_diffrn_reflns_limit_k_min -13
_diffrn_reflns_limit_l_max 24
_diffrn_reflns_limit_l_min -27
_diffrn_reflns_number 10320
_diffrn_reflns_theta_full 25.51
_diffrn_reflns_theta_max 25.51
_diffrn_reflns_theta_min 2.01
_exptl_absorpt_coefficient_mu 6.093
_exptl_crystal_colour colorless
_exptl_crystal_density_diffrn 1.619
_exptl_crystal_description prism
_exptl_crystal_F_000 1184
_exptl_crystal_size_max 0.4
_exptl_crystal_size_mid 0.3
_exptl_crystal_size_min 0.25
_refine_diff_density_max 1.039
_refine_diff_density_min -2.908
_refine_diff_density_rms 0.240
_refine_ls_extinction_method none
_refine_ls_goodness_of_fit_ref 1.150
_refine_ls_hydrogen_treatment mixed
_refine_ls_matrix_type full
_refine_ls_number_parameters 262
_refine_ls_number_reflns 4408
_refine_ls_number_restraints 0
_refine_ls_restrained_S_all 1.150
_refine_ls_R_factor_all 0.0437
_refine_ls_R_factor_gt 0.0356
_refine_ls_shift/su_max 0.002
_refine_ls_shift/su_mean 0.000
_refine_ls_structure_factor_coef Fsqd
_refine_ls_weighting_details 'calc w=1/[\s^2^(Fo^2^)+(0.0574P)^2^+0.0000P] where P=(Fo^2^+2Fc^2^)/3'
_refine_ls_weighting_scheme calc
_refine_ls_wR_factor_gt 0.0957
_refine_ls_wR_factor_ref 0.1090
_reflns_number_gt 3745
_reflns_number_total 4408
_reflns_threshold_expression >2sigma(I)
_cod_data_source_file ja0209417_02.cif
_cod_data_source_block mar29_C26H34Au1F1P1_ompound_1b
_cod_original_sg_symbol_H-M 'P 21/c'
_cod_database_code 4115357

loop_
_symmetry_equiv_pos_as_xyz
'x, y, z'
'-x, y+1/2, -z+1/2'
'-x, -y, -z'
'x, -y-1/2, z-1/2'

loop_
_atom_site_label
_atom_site_type_symbol
_atom_site_fract_x
_atom_site_fract_y
_atom_site_fract_z
_atom_site_U_iso_or_equiv
_atom_site_adp_type
_atom_site_occupancy
_atom_site_symmetry_multiplicity
_atom_site_calc_flag
_atom_site_refinement_flags
Au1 Au 0.12790(2) 0.973247(18) 0.389029(9) 0.03588(12) Uani 1 1 d .
P1 P -0.00633(13) 0.81136(12) 0.40736(6) 0.0300(3) Uani 1 1 d .
F1 F 0.5796(5) 1.6225(4) 0.3102(2) 0.0832(14) Uani 1 1 d .
C1 C 0.2392(6) 1.1193(5) 0.3708(3) 0.0438(14) Uani 1 1 d .
C2 C 0.3005(7) 1.2060(6) 0.3598(3) 0.0523(16) Uani 1 1 d .
C3 C 0.3738(6) 1.3148(6) 0.3469(3) 0.0447(14) Uani 1 1 d .
C4 C 0.4407(9) 1.3291(7) 0.2933(3) 0.071(2) Uani 1 1 d .
H4 H 0.4384 1.2687 0.2654 0.085 Uiso 1 1 calc R
C5 C 0.5103(10) 1.4327(8) 0.2813(4) 0.080(3) Uani 1 1 d .
H5 H 0.5568 1.4420 0.2459 0.095 Uiso 1 1 calc R
C6 C 0.5097(8) 1.5207(6) 0.3221(3) 0.0523(18) Uani 1 1 d .
C7 C 0.4499(8) 1.5098(6) 0.3756(4) 0.0562(18) Uani 1 1 d .
H7 H 0.4565 1.5697 0.4037 0.067 Uiso 1 1 calc R
C8 C 0.3783(7) 1.4059(6) 0.3871(3) 0.0518(16) Uani 1 1 d .
H8 H 0.3326 1.3980 0.4227 0.062 Uiso 1 1 calc R
C9 C -0.0191(6) 0.7132(5) 0.3412(2) 0.0366(12) Uani 1 1 d .
H9 H -0.0921 0.7470 0.3150 0.044 Uiso 1 1 calc R
C10 C -0.0641(7) 0.5860(6) 0.3537(3) 0.0453(14) Uani 1 1 d .
H10A H -0.1531 0.5863 0.3732 0.054 Uiso 1 1 calc R
H10B H 0.0043 0.5486 0.3801 0.054 Uiso 1 1 calc R
C11 C -0.0775(10) 0.5155(6) 0.2956(3) 0.0597(19) Uani 1 1 d .
H11A H -0.1027 0.4346 0.3044 0.072 Uiso 1 1 calc R
H11B H -0.1513 0.5491 0.2706 0.072 Uiso 1 1 calc R
C12 C 0.0571(10) 0.5170(6) 0.2629(3) 0.061(2) Uani 1 1 d .
H12A H 0.0455 0.4732 0.2262 0.073 Uiso 1 1 calc R
H12B H 0.1297 0.4788 0.2869 0.073 Uiso 1 1 calc R
C13 C 0.1010(8) 0.6439(7) 0.2493(3) 0.0585(18) Uani 1 1 d .
H13A H 0.0319 0.6800 0.2228 0.070 Uiso 1 1 calc R
H13B H 0.1896 0.6432 0.2294 0.070 Uiso 1 1 calc R
C14 C 0.1153(6) 0.7169(6) 0.3064(3) 0.0460(14) Uani 1 1 d .
H14A H 0.1918 0.6862 0.3309 0.055 Uiso 1 1 calc R
H14B H 0.1369 0.7980 0.2965 0.055 Uiso 1 1 calc R
C15 C -0.1832(5) 0.8578(5) 0.4268(2) 0.0360(12) Uani 1 1 d .
H15 H -0.1701 0.9111 0.4608 0.043 Uiso 1 1 calc R
C16 C -0.2825(6) 0.7615(5) 0.4479(3) 0.0450(14) Uani 1 1 d .
H16A H -0.3025 0.7072 0.4155 0.054 Uiso 1 1 calc R
H16B H -0.2374 0.7174 0.4799 0.054 Uiso 1 1 calc R
C17 C -0.4190(6) 0.8134(6) 0.4694(3) 0.0542(16) Uani 1 1 d .
H17A H -0.4807 0.7501 0.4809 0.065 Uiso 1 1 calc R
H17B H -0.4000 0.8622 0.5041 0.065 Uiso 1 1 calc R
C18 C -0.4906(7) 0.8873(7) 0.4212(4) 0.064(2) Uani 1 1 d .
H18A H -0.5740 0.9233 0.4365 0.077 Uiso 1 1 calc R
H18B H -0.5182 0.8372 0.3880 0.077 Uiso 1 1 calc R
C20 C -0.3901(8) 0.9846(7) 0.3998(4) 0.062(2) Uani 1 1 d .
H20A H -0.4353 1.0291 0.3680 0.075 Uiso 1 1 calc R
H20B H -0.3692 1.0386 0.4323 0.075 Uiso 1 1 calc R
C21 C -0.2559(7) 0.9323(6) 0.3782(3) 0.0519(16) Uani 1 1 d .
H21A H -0.1940 0.9953 0.3664 0.062 Uiso 1 1 calc R
H21B H -0.2760 0.8834 0.3438 0.062 Uiso 1 1 calc R
C22 C 0.0563(5) 0.7235(5) 0.4714(2) 0.0307(11) Uani 1 1 d .
H22 H -0.0082 0.6572 0.4761 0.037 Uiso 1 1 calc R
C23 C 0.0543(7) 0.7971(5) 0.5278(2) 0.0468(15) Uani 1 1 d .
H23A H 0.1139 0.8655 0.5232 0.056 Uiso 1 1 calc R
H23B H -0.0400 0.8250 0.5338 0.056 Uiso 1 1 calc R
C24 C 0.1039(8) 0.7277(7) 0.5821(3) 0.0587(18) Uani 1 1 d .
H24A H 0.0381 0.6648 0.5896 0.070 Uiso 1 1 calc R
H24B H 0.1065 0.7794 0.6164 0.070 Uiso 1 1 calc R
C25 C 0.2482(7) 0.6752(6) 0.5739(3) 0.0517(16) Uani 1 1 d .
H25A H 0.3165 0.7382 0.5720 0.062 Uiso 1 1 calc R
H25B H 0.2729 0.6258 0.6077 0.062 Uiso 1 1 calc R
C26 C 0.2519(7) 0.6027(6) 0.5177(3) 0.0449(15) Uani 1 1 d .
H26A H 0.1926 0.5340 0.5219 0.054 Uiso 1 1 calc R
H26B H 0.3465 0.5753 0.5120 0.054 Uiso 1 1 calc R
C27 C 0.2028(6) 0.6727(5) 0.4633(2) 0.0403(13) Uani 1 1 d .
H27A H 0.2019 0.6218 0.4288 0.048 Uiso 1 1 calc R
H27B H 0.2677 0.7366 0.4565 0.048 Uiso 1 1 calc R

loop_
_atom_site_aniso_label
_atom_site_aniso_U_11
_atom_site_aniso_U_22
_atom_site_aniso_U_33
_atom_site_aniso_U_23
_atom_site_aniso_U_13
_atom_site_aniso_U_12
Au1 0.03581(17) 0.03090(17) 0.04119(17) 0.00188(8) 0.00574(11) -0.00349(8)
P1 0.0316(7) 0.0288(7) 0.0298(7) -0.0002(5) 0.0065(5) -0.0002(5)
F1 0.098(3) 0.062(3) 0.089(3) 0.025(2) 0.001(3) -0.039(3)
C1 0.045(3) 0.035(3) 0.051(4) -0.003(3) 0.000(3) 0.007(3)
C2 0.057(4) 0.036(3) 0.064(4) 0.003(3) 0.003(3) -0.010(3)
C3 0.046(3) 0.042(3) 0.045(3) 0.007(3) 0.000(3) -0.006(3)
C4 0.102(6) 0.058(4) 0.052(4) -0.012(4) 0.014(4) -0.032(4)
C5 0.103(7) 0.085(6) 0.052(5) -0.002(4) 0.015(4) -0.043(6)
C6 0.048(4) 0.049(4) 0.059(4) 0.020(3) -0.005(3) -0.014(3)
C7 0.062(5) 0.038(3) 0.069(5) -0.008(3) 0.011(4) -0.007(3)
C8 0.052(4) 0.044(4) 0.061(4) 0.002(3) 0.018(3) -0.005(3)
C9 0.042(3) 0.039(3) 0.028(3) -0.001(2) 0.000(2) 0.000(2)
C10 0.057(4) 0.045(3) 0.035(3) -0.009(3) 0.009(3) -0.006(3)
C11 0.084(6) 0.050(4) 0.045(4) -0.016(3) 0.005(4) -0.009(4)
C12 0.090(6) 0.057(4) 0.036(4) -0.023(3) 0.008(4) 0.003(4)
C13 0.065(4) 0.073(5) 0.038(3) -0.017(3) 0.021(3) -0.008(4)
C14 0.057(4) 0.045(3) 0.037(3) -0.002(3) 0.012(3) -0.008(3)
C15 0.034(3) 0.034(3) 0.041(3) 0.000(2) 0.007(2) 0.004(2)
C16 0.033(3) 0.040(3) 0.063(4) 0.009(3) 0.008(3) 0.001(2)
C17 0.032(3) 0.061(4) 0.071(4) 0.007(4) 0.019(3) -0.002(3)
C18 0.029(3) 0.074(5) 0.089(5) -0.001(4) 0.003(3) 0.004(3)
C20 0.049(4) 0.061(5) 0.077(5) 0.021(4) 0.000(4) 0.017(3)
C21 0.051(4) 0.051(4) 0.054(4) 0.014(3) 0.010(3) 0.009(3)
C22 0.030(3) 0.033(3) 0.029(3) 0.000(2) 0.006(2) 0.000(2)
C23 0.062(4) 0.044(3) 0.035(3) -0.002(3) 0.002(3) 0.011(3)
C24 0.083(5) 0.062(4) 0.031(3) -0.006(3) 0.007(3) 0.014(4)
C25 0.056(4) 0.064(4) 0.035(3) 0.008(3) -0.011(3) 0.010(3)
C26 0.044(3) 0.046(4) 0.044(3) 0.007(3) -0.002(3) 0.010(3)
C27 0.038(3) 0.047(3) 0.036(3) 0.005(3) 0.003(2) 0.001(2)

loop_
_atom_type_symbol
_atom_type_description
_atom_type_scat_dispersion_real
_atom_type_scat_dispersion_imag
_atom_type_scat_source
Au Au -2.0133 8.8022 'International Tables Vol C Tables 4.2.6.8 and 6.1.1.4'
P P 0.1023 0.0942 'International Tables Vol C Tables 4.2.6.8 and 6.1.1.4'
F F 0.0171 0.0103 'International Tables Vol C Tables 4.2.6.8 and 6.1.1.4'
C C 0.0033 0.0016 'International Tables Vol C Tables 4.2.6.8 and 6.1.1.4'
H H 0.0000 0.0000 'International Tables Vol C Tables 4.2.6.8 and 6.1.1.4'

loop_
_geom_angle_atom_site_label_1
_geom_angle_atom_site_label_2
_geom_angle_atom_site_label_3
_geom_angle
C1 Au1 P1 177.48(16)
C22 P1 C15 104.5(2)
C22 P1 C9 108.5(2)
C15 P1 C9 108.8(3)
C22 P1 Au1 113.83(17)
C15 P1 Au1 109.85(18)
C9 P1 Au1 111.08(18)
C2 C1 Au1 178.0(6)
C1 C2 C3 178.7(8)
C8 C3 C4 118.5(6)
C8 C3 C2 120.8(6)
C4 C3 C2 120.7(6)
C5 C4 C3 120.3(7)
C6 C5 C4 118.8(8)
C5 C6 C7 123.1(7)
C5 C6 F1 118.4(7)
C7 C6 F1 118.4(7)
C6 C7 C8 117.8(7)
C3 C8 C7 121.3(7)
C14 C9 C10 111.4(5)
C14 C9 P1 110.9(4)
C10 C9 P1 115.3(4)
C9 C10 C11 110.5(5)
C12 C11 C10 111.0(6)
C11 C12 C13 110.7(6)
C12 C13 C14 110.9(5)
C9 C14 C13 111.1(5)
C21 C15 C16 109.9(5)
C21 C15 P1 113.0(4)
C16 C15 P1 116.9(4)
C17 C16 C15 111.6(5)
C18 C17 C16 111.0(5)
C17 C18 C20 110.0(5)
C21 C20 C18 111.3(6)
C20 C21 C15 111.1(6)
C23 C22 C27 109.7(4)
C23 C22 P1 110.3(4)
C27 C22 P1 113.0(4)
C24 C23 C22 112.2(5)
C23 C24 C25 111.7(5)
C26 C25 C24 110.9(5)
C25 C26 C27 112.1(5)
C26 C27 C22 111.3(5)

loop_
_geom_bond_atom_site_label_1
_geom_bond_atom_site_label_2
_geom_bond_distance
Au1 C1 2.018(6)
Au1 P1 2.2855(14)
P1 C22 1.841(5)
P1 C15 1.839(5)
P1 C9 1.863(5)
F1 C6 1.366(7)
C1 C2 1.175(9)
C2 C3 1.453(9)
C3 C8 1.375(9)
C3 C4 1.393(10)
C4 C5 1.381(11)
C5 C6 1.357(12)
C6 C7 1.354(11)
C7 C8 1.391(9)
C9 C14 1.526(8)
C9 C10 1.535(9)
C10 C11 1.537(9)
C11 C12 1.502(12)
C12 C13 1.533(10)
C13 C14 1.534(8)
C15 C21 1.535(8)
C15 C16 1.533(8)
C16 C17 1.526(8)
C17 C18 1.521(9)
C18 C20 1.550(11)
C20 C21 1.508(10)
C22 C23 1.523(7)
C22 C27 1.532(7)
C23 C24 1.520(8)
C24 C25 1.521(9)
C25 C26 1.511(8)
C26 C27 1.524(7)
